data_7111335
loop_
_publ_author_name
'Hill, Michael S.'
'Hitchcock, Peter B.'

_publ_section_title
;
 A mononuclear indium(i) carbene analogue
;
_journal_issue 16
_journal_name_full 'Chemical Communications'
_journal_page_first 1818
_journal_page_last 1819
_journal_paper_doi 10.1039/b406017b
_journal_year 2004
_chemical_compound_source 'synthesis as described'
_chemical_formula_moiety 'C29 H41 In1 N2'
_chemical_formula_sum 'C29 H41 In N2'
_chemical_formula_weight 532.46
_chemical_name_systematic
;
?
;
_space_group_IT_number 14
_symmetry_cell_setting monoclinic
_symmetry_Int_Tables_number 14
_symmetry_space_group_name_Hall '-P 2yn'
_symmetry_space_group_name_H-M 'P 1 21/n 1'
_atom_sites_solution_hydrogens geom
_atom_sites_solution_primary direct
_atom_sites_solution_secondary difmap
_audit_conform_dict_location ftp://ftp.iucr.org/pub/cif_core.dic
_audit_conform_dict_name cif_core.dic
_audit_conform_dict_version 2.2
_audit_creation_date 2004-03-17T10:46:20-00:00
_audit_creation_method 'WinGX routine CIF_UPDATE'
_cell_angle_alpha 90
_cell_angle_beta 105.421(2)
_cell_angle_gamma 90
_cell_formula_units_Z 4
_cell_length_a 12.5576(4)
_cell_length_b 16.0978(7)
_cell_length_c 14.1307(5)
_cell_measurement_reflns_used 15159
_cell_measurement_temperature 173(2)
_cell_measurement_theta_max 25.028
_cell_measurement_theta_min 3.705
_cell_measurement_wavelength 0.71073
_cell_volume 2753.68(18)
_computing_cell_refinement 'HKL Scalepack (Otwinowski & Minor 1997)'
_computing_data_collection 'Collect (Nonius BV, 1997-2000)'
_computing_data_reduction 'HKL Denzo and Scalepack (Otwinowski & Minor 1997)'
_computing_molecular_graphics 'Ortep-3 for Windows (Farrugia, 1997)'
_computing_publication_material 'WinGX publication routines (Farrugia, 1999)'
_computing_structure_refinement 'SHELXL-97 (Sheldrick, 1997)'
_computing_structure_solution 'SHELXS-97 (Sheldrick, 1997)'
_diffrn_ambient_temperature 173(2)
_diffrn_detector 'CCD plate'
_diffrn_measured_fraction_theta_full 0.991
_diffrn_measured_fraction_theta_max 0.991
_diffrn_measurement_device '95mm CCD camera on \k-goniostat'
_diffrn_measurement_device_type KappaCCD
_diffrn_measurement_method 'CCD rotation images, thick slices'
_diffrn_orient_matrix_type 'by Nonius Collect from scalepack cell'
_diffrn_orient_matrix_UB_11 0.470833E-1
_diffrn_orient_matrix_UB_12 -0.434767E-1
_diffrn_orient_matrix_UB_13 0.415893E-1
_diffrn_orient_matrix_UB_21 -0.625694E-1
_diffrn_orient_matrix_UB_22 -0.151867E-1
_diffrn_orient_matrix_UB_23 0.280587E-1
_diffrn_orient_matrix_UB_31 -0.263084E-1
_diffrn_orient_matrix_UB_32 -0.416902E-1
_diffrn_orient_matrix_UB_33 -0.535926E-1
_diffrn_radiation_monochromator graphite
_diffrn_radiation_probe x-ray
_diffrn_radiation_type MoK\a
_diffrn_radiation_wavelength 0.71073
_diffrn_reflns_av_R_equivalents 0.0586
_diffrn_reflns_av_unetI/netI 0.0488
_diffrn_reflns_limit_h_max 14
_diffrn_reflns_limit_h_min -14
_diffrn_reflns_limit_k_max 19
_diffrn_reflns_limit_k_min -17
_diffrn_reflns_limit_l_max 16
_diffrn_reflns_limit_l_min -16
_diffrn_reflns_number 19376
_diffrn_reflns_theta_full 24.94
_diffrn_reflns_theta_max 24.94
_diffrn_reflns_theta_min 3.86
_diffrn_source 'Enraf Nonius FR590'
_exptl_absorpt_coefficient_mu 0.876
_exptl_absorpt_correction_T_max 0.9355
_exptl_absorpt_correction_T_min 0.8858
_exptl_absorpt_correction_type multi-scan
_exptl_absorpt_process_details
;
[c.f. r.h. blessing, acta cryst. (1995), a51, 33-38]
;
_exptl_crystal_colour colourless
_exptl_crystal_density_diffrn 1.284
_exptl_crystal_density_method 'not measured'
_exptl_crystal_description prism
_exptl_crystal_F_000 1112
_exptl_crystal_size_max 0.1
_exptl_crystal_size_mid 0.1
_exptl_crystal_size_min 0.1
_refine_diff_density_max 0.46
_refine_diff_density_min -0.807
_refine_diff_density_rms 0.079
_refine_ls_extinction_method none
_refine_ls_goodness_of_fit_ref 1.006
_refine_ls_hydrogen_treatment riding
_refine_ls_matrix_type full
_refine_ls_number_parameters 291
_refine_ls_number_reflns 4771
_refine_ls_number_restraints 0
_refine_ls_restrained_S_all 1.006
_refine_ls_R_factor_all 0.061
_refine_ls_R_factor_gt 0.0381
_refine_ls_shift/su_max 0.001
_refine_ls_shift/su_mean 0
_refine_ls_structure_factor_coef Fsqd
_refine_ls_weighting_details 'calc w=1/[\s^2^(Fo^2^)+(0.0493P)^2^+2.6314P] where P=(Fo^2^+2Fc^2^)/3'
_refine_ls_weighting_scheme calc
_refine_ls_wR_factor_gt 0.0892
_refine_ls_wR_factor_ref 0.099
_reflns_number_gt 3674
_reflns_number_total 4771
_reflns_threshold_expression >2sigma(I)
_cod_data_source_file b406017bsup1.cif
_cod_data_source_block mar1404
_cod_original_sg_symbol_H-M P2(1)/n
_cod_original_formula_sum 'C29 H41 In1 N2'
_cod_database_code 7111335

loop_
_symmetry_equiv_pos_as_xyz
'x, y, z'
'-x+1/2, y+1/2, -z+1/2'
'-x, -y, -z'
'x-1/2, -y-1/2, z-1/2'

loop_
_atom_site_label
_atom_site_type_symbol
_atom_site_fract_x
_atom_site_fract_y
_atom_site_fract_z
_atom_site_U_iso_or_equiv
_atom_site_adp_type
_atom_site_occupancy
_atom_site_symmetry_multiplicity
_atom_site_calc_flag
_atom_site_refinement_flags
In In 0.15035(2) 0.074748(16) 0.754788(18) 0.03245(12) Uani 1 1 d .
N1 N 0.1996(2) 0.17855(18) 0.66642(19) 0.0195(6) Uani 1 1 d .
N2 N 0.1325(2) 0.18408(17) 0.85150(19) 0.0189(6) Uani 1 1 d .
C1 C 0.2069(3) 0.2596(2) 0.6828(2) 0.0196(7) Uani 1 1 d .
C2 C 0.1825(3) 0.2989(2) 0.7627(2) 0.0205(8) Uani 1 1 d .
H2 H 0.1911 0.3576 0.7647 0.025 Uiso 1 1 calc R
C3 C 0.1472(3) 0.2645(2) 0.8404(2) 0.0185(7) Uani 1 1 d .
C4 C 0.2451(3) 0.3155(2) 0.6120(3) 0.0339(9) Uani 1 1 d .
H4A H 0.3166 0.2959 0.6052 0.051 Uiso 1 1 calc R
H4B H 0.2527 0.3725 0.6372 0.051 Uiso 1 1 calc R
H4C H 0.1907 0.3142 0.5478 0.051 Uiso 1 1 calc R
C5 C 0.1254(3) 0.3248(2) 0.9157(3) 0.0284(8) Uani 1 1 d .
H5A H 0.0466 0.3241 0.913 0.043 Uiso 1 1 calc R
H5B H 0.1468 0.381 0.9013 0.043 Uiso 1 1 calc R
H5C H 0.1686 0.3083 0.9815 0.043 Uiso 1 1 calc R
C6 C 0.2234(3) 0.1429(2) 0.5804(2) 0.0189(7) Uani 1 1 d .
C7 C 0.1381(3) 0.1353(2) 0.4935(2) 0.0219(8) Uani 1 1 d .
C8 C 0.1588(3) 0.0892(2) 0.4163(3) 0.0280(9) Uani 1 1 d .
H8 H 0.1017 0.0824 0.3573 0.034 Uiso 1 1 calc R
C9 C 0.2609(3) 0.0535(2) 0.4242(3) 0.0307(9) Uani 1 1 d .
H9 H 0.2732 0.0217 0.3715 0.037 Uiso 1 1 calc R
C10 C 0.3449(3) 0.0643(2) 0.5089(3) 0.0271(8) Uani 1 1 d .
H10 H 0.4152 0.0403 0.5134 0.033 Uiso 1 1 calc R
C11 C 0.3289(3) 0.1094(2) 0.5881(2) 0.0219(8) Uani 1 1 d .
C12 C 0.0251(3) 0.1749(2) 0.4822(3) 0.0286(9) Uani 1 1 d .
H12 H 0.0321 0.2141 0.5385 0.034 Uiso 1 1 calc R
C13 C -0.0616(3) 0.1104(3) 0.4883(4) 0.0493(12) Uani 1 1 d .
H13A H -0.133 0.1379 0.4811 0.074 Uiso 1 1 calc R
H13B H -0.0393 0.0823 0.5521 0.074 Uiso 1 1 calc R
H13C H -0.0683 0.0695 0.4357 0.074 Uiso 1 1 calc R
C14 C -0.0112(3) 0.2259(3) 0.3880(3) 0.0488(12) Uani 1 1 d .
H14A H -0.084 0.2503 0.3831 0.073 Uiso 1 1 calc R
H14B H -0.0154 0.1898 0.3312 0.073 Uiso 1 1 calc R
H14C H 0.0425 0.2703 0.3891 0.073 Uiso 1 1 calc R
C15 C 0.4243(3) 0.1232(2) 0.6781(3) 0.0289(9) Uani 1 1 d .
H15 H 0.3982 0.1613 0.7232 0.035 Uiso 1 1 calc R
C16 C 0.5222(3) 0.1651(3) 0.6514(3) 0.0474(12) Uani 1 1 d .
H16A H 0.5825 0.1733 0.711 0.071 Uiso 1 1 calc R
H16B H 0.4988 0.219 0.6206 0.071 Uiso 1 1 calc R
H16C H 0.5478 0.1297 0.6054 0.071 Uiso 1 1 calc R
C17 C 0.4619(4) 0.0430(3) 0.7331(3) 0.0594(14) Uani 1 1 d .
H17A H 0.5229 0.0546 0.7912 0.089 Uiso 1 1 calc R
H17B H 0.4869 0.0041 0.6901 0.089 Uiso 1 1 calc R
H17C H 0.4002 0.0183 0.7537 0.089 Uiso 1 1 calc R
C18 C 0.0953(3) 0.1556(2) 0.9338(2) 0.0185(7) Uani 1 1 d .
C19 C -0.0183(3) 0.1477(2) 0.9243(2) 0.0211(8) Uani 1 1 d .
C20 C -0.0523(3) 0.1124(2) 1.0017(3) 0.0274(8) Uani 1 1 d .
H20 H -0.1288 0.1045 0.9954 0.033 Uiso 1 1 calc R
C21 C 0.0240(3) 0.0888(2) 1.0875(3) 0.0300(9) Uani 1 1 d .
H21 H -0.0004 0.0658 1.14 0.036 Uiso 1 1 calc R
C22 C 0.1350(3) 0.0986(2) 1.0968(2) 0.0284(8) Uani 1 1 d .
H22 H 0.1865 0.0833 1.1567 0.034 Uiso 1 1 calc R
C23 C 0.1740(3) 0.1305(2) 1.0201(2) 0.0239(8) Uani 1 1 d .
C24 C -0.1037(3) 0.1774(2) 0.8328(2) 0.0243(8) Uani 1 1 d .
H24 H -0.0647 0.213 0.7946 0.029 Uiso 1 1 calc R
C25 C -0.1560(4) 0.1049(3) 0.7673(3) 0.0436(11) Uani 1 1 d .
H25A H -0.2106 0.1261 0.7093 0.065 Uiso 1 1 calc R
H25B H -0.1924 0.0677 0.8039 0.065 Uiso 1 1 calc R
H25C H -0.0985 0.0742 0.7467 0.065 Uiso 1 1 calc R
C26 C -0.1938(3) 0.2303(3) 0.8576(3) 0.0401(10) Uani 1 1 d .
H26A H -0.2463 0.2487 0.7968 0.06 Uiso 1 1 calc R
H26B H -0.1601 0.2788 0.8959 0.06 Uiso 1 1 calc R
H26C H -0.2327 0.1971 0.8961 0.06 Uiso 1 1 calc R
C27 C 0.2968(3) 0.1356(3) 1.0300(3) 0.0333(9) Uani 1 1 d .
H27 H 0.3073 0.17 0.9742 0.04 Uiso 1 1 calc R
C28 C 0.3607(4) 0.1775(3) 1.1254(3) 0.0518(12) Uani 1 1 d .
H28A H 0.4395 0.179 1.1282 0.078 Uiso 1 1 calc R
H28B H 0.3501 0.1461 1.1816 0.078 Uiso 1 1 calc R
H28C H 0.3334 0.2343 1.1275 0.078 Uiso 1 1 calc R
C29 C 0.3441(4) 0.0498(3) 1.0210(4) 0.0605(14) Uani 1 1 d .
H29A H 0.4236 0.0544 1.0279 0.091 Uiso 1 1 calc R
H29B H 0.3077 0.0262 0.9567 0.091 Uiso 1 1 calc R
H29C H 0.3315 0.0136 1.0728 0.091 Uiso 1 1 calc R

loop_
_atom_site_aniso_label
_atom_site_aniso_U_11
_atom_site_aniso_U_22
_atom_site_aniso_U_33
_atom_site_aniso_U_23
_atom_site_aniso_U_13
_atom_site_aniso_U_12
In 0.0541(2) 0.02242(17) 0.02798(16) -0.00085(12) 0.02347(13) -0.00233(14)
N1 0.0189(15) 0.0238(17) 0.0170(14) 0.0012(12) 0.0069(11) -0.0002(13)
N2 0.0213(15) 0.0218(16) 0.0151(14) -0.0012(11) 0.0075(11) 0.0000(13)
C1 0.0194(17) 0.022(2) 0.0170(17) 0.0043(14) 0.0049(13) -0.0015(15)
C2 0.0240(18) 0.0172(18) 0.0205(18) 0.0014(14) 0.0062(15) -0.0005(15)
C3 0.0164(17) 0.0221(19) 0.0171(17) -0.0034(14) 0.0043(13) 0.0013(15)
C4 0.048(2) 0.031(2) 0.029(2) 0.0009(17) 0.0220(18) -0.0087(19)
C5 0.037(2) 0.024(2) 0.027(2) -0.0055(16) 0.0148(16) -0.0016(17)
C6 0.0229(18) 0.0174(18) 0.0177(17) -0.0008(13) 0.0078(14) -0.0016(15)
C7 0.0217(18) 0.0235(19) 0.0213(18) 0.0009(15) 0.0069(14) -0.0030(16)
C8 0.028(2) 0.034(2) 0.0210(18) -0.0035(16) 0.0037(15) -0.0061(18)
C9 0.042(2) 0.028(2) 0.0257(19) -0.0093(16) 0.0140(17) -0.0026(18)
C10 0.0250(19) 0.026(2) 0.032(2) -0.0040(16) 0.0102(15) 0.0025(17)
C11 0.0217(18) 0.0211(18) 0.0229(18) 0.0033(15) 0.0060(14) -0.0014(16)
C12 0.0235(19) 0.038(2) 0.0238(19) 0.0025(16) 0.0047(15) 0.0021(18)
C13 0.027(2) 0.058(3) 0.064(3) 0.004(2) 0.016(2) -0.002(2)
C14 0.035(2) 0.068(3) 0.041(2) 0.022(2) 0.0066(19) 0.018(2)
C15 0.0247(19) 0.035(2) 0.0249(19) -0.0020(16) 0.0023(15) 0.0044(18)
C16 0.027(2) 0.067(3) 0.044(3) -0.010(2) 0.0015(19) -0.011(2)
C17 0.058(3) 0.059(3) 0.048(3) 0.014(2) -0.008(2) 0.002(3)
C18 0.0250(18) 0.0152(17) 0.0191(17) -0.0012(13) 0.0127(14) -0.0001(15)
C19 0.0264(19) 0.0183(18) 0.0210(17) -0.0025(14) 0.0107(15) 0.0019(16)
C20 0.030(2) 0.030(2) 0.028(2) -0.0059(16) 0.0181(16) -0.0032(17)
C21 0.047(2) 0.027(2) 0.0227(19) 0.0014(15) 0.0205(17) 0.0010(19)
C22 0.038(2) 0.030(2) 0.0160(17) 0.0033(15) 0.0054(15) 0.0002(18)
C23 0.030(2) 0.0231(19) 0.0194(18) 0.0009(14) 0.0087(15) 0.0014(17)
C24 0.0220(18) 0.026(2) 0.0254(19) 0.0000(15) 0.0078(15) 0.0015(16)
C25 0.049(3) 0.039(3) 0.034(2) -0.0089(19) -0.0034(19) 0.003(2)
C26 0.031(2) 0.050(3) 0.036(2) -0.007(2) 0.0026(17) 0.011(2)
C27 0.025(2) 0.049(3) 0.025(2) 0.0054(18) 0.0033(15) 0.0013(19)
C28 0.038(2) 0.068(3) 0.043(3) -0.004(2) 0.000(2) -0.011(2)
C29 0.039(3) 0.074(4) 0.066(3) -0.008(3) 0.009(2) 0.020(3)

loop_
_atom_type_symbol
_atom_type_description
_atom_type_scat_dispersion_real
_atom_type_scat_dispersion_imag
_atom_type_scat_source
C C 0.0033 0.0016 'International Tables Vol C Tables 4.2.6.8 and 6.1.1.4'
H H 0 0 'International Tables Vol C Tables 4.2.6.8 and 6.1.1.4'
In In -0.7276 1.31 'International Tables Vol C Tables 4.2.6.8 and 6.1.1.4'
N N 0.0061 0.0033 'International Tables Vol C Tables 4.2.6.8 and 6.1.1.4'

loop_
_geom_angle_atom_site_label_1
_geom_angle_atom_site_label_2
_geom_angle_atom_site_label_3
_geom_angle
N1 In N2 81.12(10)
C1 N1 C6 121.2(3)
C1 N1 In 130.3(2)
C6 N1 In 108.5(2)
C3 N2 C18 119.5(3)
C3 N2 In 130.3(2)
C18 N2 In 110.1(2)
N1 C1 C2 124.6(3)
N1 C1 C4 119.3(3)
C2 C1 C4 116.1(3)
C1 C2 C3 129.5(3)
N2 C3 C2 124.2(3)
N2 C3 C5 119.1(3)
C2 C3 C5 116.7(3)
C7 C6 C11 121.2(3)
C7 C6 N1 119.4(3)
C11 C6 N1 119.2(3)
C8 C7 C6 118.1(3)
C8 C7 C12 120.1(3)
C6 C7 C12 121.8(3)
C9 C8 C7 121.2(3)
C10 C9 C8 119.8(3)
C9 C10 C11 121.5(3)
C10 C11 C6 118.1(3)
C10 C11 C15 120.1(3)
C6 C11 C15 121.8(3)
C13 C12 C7 111.5(3)
C13 C12 C14 111.3(3)
C7 C12 C14 111.7(3)
C11 C15 C17 112.0(3)
C11 C15 C16 111.3(3)
C17 C15 C16 109.8(3)
C19 C18 C23 121.2(3)
C19 C18 N2 119.5(3)
C23 C18 N2 119.1(3)
C20 C19 C18 118.5(3)
C20 C19 C24 120.0(3)
C18 C19 C24 121.5(3)
C21 C20 C19 120.9(3)
C22 C21 C20 120.0(3)
C21 C22 C23 121.5(3)
C22 C23 C18 117.7(3)
C22 C23 C27 120.4(3)
C18 C23 C27 121.9(3)
C19 C24 C25 111.6(3)
C19 C24 C26 112.2(3)
C25 C24 C26 109.9(3)
C23 C27 C29 110.8(4)
C23 C27 C28 112.8(3)
C29 C27 C28 110.4(3)

loop_
_geom_bond_atom_site_label_1
_geom_bond_atom_site_label_2
_geom_bond_distance
In N1 2.268(3)
In N2 2.276(3)
N1 C1 1.324(4)
N1 C6 1.445(4)
N2 C3 1.323(4)
N2 C18 1.439(4)
C1 C2 1.398(4)
C1 C4 1.515(5)
C2 C3 1.403(4)
C3 C5 1.518(5)
C6 C7 1.404(5)
C6 C11 1.408(5)
C7 C8 1.400(5)
C7 C12 1.525(5)
C8 C9 1.382(5)
C9 C10 1.380(5)
C10 C11 1.392(5)
C11 C15 1.514(5)
C12 C13 1.524(6)
C12 C14 1.528(5)
C15 C17 1.516(6)
C15 C16 1.536(5)
C18 C19 1.402(5)
C18 C23 1.410(5)
C19 C20 1.396(5)
C19 C24 1.520(5)
C20 C21 1.384(5)
C21 C22 1.374(5)
C22 C23 1.401(5)
C23 C27 1.514(5)
C24 C25 1.526(5)
C24 C26 1.529(5)
C27 C29 1.521(6)
C27 C28 1.530(5)
